data_9006981
loop_
_publ_author_name
'Harrison, R. J.'
'Redfern, S. A. T.'

_publ_section_title
;
 Short- and long-range ordering in the ilmenite-hematite solid solution
 Sample: ilm60, T = 647 C
;
_journal_name_full 'Physics and Chemistry of Minerals'
_journal_page_first 399
_journal_page_last 412
_journal_paper_doi 10.1007/s002690100167
_journal_volume 28
_journal_year 2001
_chemical_formula_sum 'Fe1.4 O3 Ti0.6'
_chemical_name_mineral Ilmenite
_space_group_IT_number 148
_symmetry_space_group_name_Hall '-R 3'
_symmetry_space_group_name_H-M 'R -3 :H'
_cell_angle_alpha 90
_cell_angle_beta 90
_cell_angle_gamma 120
_cell_length_a 5.10777
_cell_length_b 5.10777
_cell_length_c 13.9886
_cell_formula_units_Z 6
_cell_volume 316.059
_database_code_amcsd 0008566
_diffrn_ambient_temperature 920.15
_exptl_crystal_density_diffrn 4.883
_cod_original_sg_symbol_H-M 'R -3'
_cod_original_formula_sum '(Fe1.4 Ti.6) O3'
_cod_database_code 9006981

loop_
_space_group_symop_operation_xyz
x,y,z
2/3+x,1/3+y,1/3+z
1/3+x,2/3+y,2/3+z
y,-x+y,-z
2/3+y,1/3-x+y,1/3-z
1/3+y,2/3-x+y,2/3-z
-x+y,-x,z
2/3-x+y,1/3-x,1/3+z
1/3-x+y,2/3-x,2/3+z
-x,-y,-z
2/3-x,1/3-y,1/3-z
1/3-x,2/3-y,2/3-z
-y,x-y,z
2/3-y,1/3+x-y,1/3+z
1/3-y,2/3+x-y,2/3+z
x-y,x,-z
2/3+x-y,1/3+x,1/3-z
1/3+x-y,2/3+x,2/3-z

loop_
_atom_site_label
_atom_site_fract_x
_atom_site_fract_y
_atom_site_fract_z
_atom_site_occupancy
_atom_site_U_iso_or_equiv
FeA 0.00000 0.00000 0.35544 0.90800 0.01890
TiA 0.00000 0.00000 0.35544 0.09200 0.01890
FeB 0.00000 0.00000 0.14074 0.49200 0.01890
TiB 0.00000 0.00000 0.14074 0.50800 0.01890
O 0.31140 0.01010 0.24720 1.00000 0.01880

loop_
_cod_related_entry_id
_cod_related_entry_database
_cod_related_entry_code
1 AMCSD 0008566
